data_4080207
loop_
_publ_author_name
'Mills, David P.'
'Lewis, William'
'Blake, Alexander J.'
'Liddle, Stephen T.'

_publ_section_title
;
 Reactivity Studies of a T-Shaped Yttrium Carbene: C--F and C--O Bond
 Activation and C&#x2550;C Bond Formation Promoted by [Y(BIPM)(I)(THF)2]
 (BIPM = C(PPh2NSiMe3)2)
;
_journal_issue 5
_journal_name_full Organometallics
_journal_page_first 1239
_journal_paper_doi 10.1021/om301016j
_journal_volume 32
_journal_year 2013
_chemical_formula_moiety 'C36 H47 N3 P2 Si2, 0.5 C7 H8'
_chemical_formula_sum 'C39.5 H51 N3 P2 Si2'
_chemical_formula_weight 685.95
_chemical_name_systematic
; 
 ? 
;
_space_group_IT_number 2
_symmetry_cell_setting triclinic
_symmetry_space_group_name_Hall '-P 1'
_symmetry_space_group_name_H-M 'P -1'
_atom_sites_solution_hydrogens 'geom, Me from difmap'
_atom_sites_solution_primary direct
_atom_sites_solution_secondary difmap
_audit_creation_method 'enCIFer editing of SHELXL97 CIF output'
_cell_angle_alpha 90.56(3)
_cell_angle_beta 102.89(3)
_cell_angle_gamma 100.20(3)
_cell_formula_units_Z 4
_cell_length_a 14.986(3)
_cell_length_b 15.291(3)
_cell_length_c 17.647(4)
_cell_measurement_reflns_used 19909
_cell_measurement_temperature 90(2)
_cell_measurement_theta_max 74.37
_cell_measurement_theta_min 3.53
_cell_volume 3874.5(15)
_computing_cell_refinement
;
CrysAlisPro, Oxford Diffraction Ltd.,
Version 1.171.33.55 (release 05-01-2010 CrysAlis171 .NET)
(compiled Jan  5 2010,16:28:46)
;
_computing_data_collection
;
CrysAlisPro, Oxford Diffraction Ltd.,
Version 1.171.33.55 (release 05-01-2010 CrysAlis171 .NET)
(compiled Jan  5 2010,16:28:46)
;
_computing_data_reduction
;
CrysAlisPro, Oxford Diffraction Ltd.,
Version 1.171.33.55 (release 05-01-2010 CrysAlis171 .NET)
(compiled Jan  5 2010,16:28:46)
;
_computing_molecular_graphics 'SHELXTL (Sheldrick, 2008)'
_computing_publication_material 'enCIFer (Allen et al., 2004); PLATON (Spek, 2009)'
_computing_structure_refinement 'SHELXL97 (Sheldrick, 2008)'
_computing_structure_solution 'SHELXTL (Sheldrick, 2008)'
_diffrn_ambient_temperature 90(2)
_diffrn_detector_area_resol_mean 10.3613
_diffrn_measured_fraction_theta_full 0.984
_diffrn_measured_fraction_theta_max 0.984
_diffrn_measurement_device_type 'SuperNova, Single source at offset), Atlas'
_diffrn_measurement_method '\w scans'
_diffrn_radiation_monochromator mirror
_diffrn_radiation_source 'SuperNova (Cu) X-ray Source'
_diffrn_radiation_type 'Cu K\a'
_diffrn_radiation_wavelength 1.5418
_diffrn_reflns_av_R_equivalents 0.0433
_diffrn_reflns_av_sigmaI/netI 0.0461
_diffrn_reflns_limit_h_max 17
_diffrn_reflns_limit_h_min -17
_diffrn_reflns_limit_k_max 18
_diffrn_reflns_limit_k_min -18
_diffrn_reflns_limit_l_max 19
_diffrn_reflns_limit_l_min -21
_diffrn_reflns_number 30371
_diffrn_reflns_theta_full 67.49
_diffrn_reflns_theta_max 67.49
_diffrn_reflns_theta_min 3.53
_diffrn_standards_decay_% 0
_diffrn_standards_number 0
_exptl_absorpt_coefficient_mu 1.838
_exptl_absorpt_correction_T_max 0.99
_exptl_absorpt_correction_T_min 0.89
_exptl_absorpt_correction_type analytical
_exptl_absorpt_process_details
;
CrysAlisPro, Oxford Diffraction Ltd.,
Version 1.171.33.55 (release 05-01-2010 CrysAlis171 .NET)
(compiled Jan  5 2010,16:28:46)
Analytical numeric absorption correction using a multifaceted crystal
            model based on expressions derived by R.C. Clark & J.S. Reid.
(Clark, R. C. & Reid, J. S. (1995). Acta Cryst. A51, 887-897)
;
_exptl_crystal_colour Colourless
_exptl_crystal_density_diffrn 1.176
_exptl_crystal_density_method 'not measured'
_exptl_crystal_description Plate
_exptl_crystal_F_000 1468
_exptl_crystal_size_max 0.18
_exptl_crystal_size_mid 0.12
_exptl_crystal_size_min 0.02
_refine_diff_density_max 0.459
_refine_diff_density_min -0.509
_refine_diff_density_rms 0.070
_refine_ls_extinction_method none
_refine_ls_goodness_of_fit_ref 1.057
_refine_ls_hydrogen_treatment constr
_refine_ls_matrix_type full
_refine_ls_number_parameters 793
_refine_ls_number_reflns 13743
_refine_ls_number_restraints 0
_refine_ls_restrained_S_all 1.057
_refine_ls_R_factor_all 0.0662
_refine_ls_R_factor_gt 0.0499
_refine_ls_shift/su_max 0.001
_refine_ls_shift/su_mean 0.000
_refine_ls_structure_factor_coef Fsqd
_refine_ls_weighting_details 'calc w=1/[\s^2^(Fo^2^)+(0.0693P)^2^+3.2208P] where P=(Fo^2^+2Fc^2^)/3'
_refine_ls_weighting_scheme calc
_refine_ls_wR_factor_gt 0.1282
_refine_ls_wR_factor_ref 0.1374
_reflns_number_gt 10686
_reflns_number_total 13743
_reflns_threshold_expression I>2\s(I)
_cod_data_source_file om301016j_si_001.cif
_cod_data_source_block 5
_cod_depositor_comments
;
The following automatic conversions were performed:

'_symmetry_cell_setting' value 'Triclinic' changed to 'triclinic'
according to /home/saulius/struct/CIF-dictionaries/cif_core.dic
dictionary named 'cif_core.dic' version 2.4.2 from 2011-04-26.

Automatic conversion script
Id: cif_fix_values 1891 2012-01-12 08:04:46Z andrius 
;
_cod_original_cell_volume 3874.6(13)
_cod_original_formula_sum 'C39.50 H51 N3 P2 Si2'
_cod_database_code 4080207

loop_
_symmetry_equiv_pos_as_xyz
'x, y, z'
'-x, -y, -z'

loop_
_atom_site_label
_atom_site_type_symbol
_atom_site_fract_x
_atom_site_fract_y
_atom_site_fract_z
_atom_site_U_iso_or_equiv
_atom_site_adp_type
_atom_site_occupancy
_atom_site_symmetry_multiplicity
_atom_site_calc_flag
_atom_site_refinement_flags
P1 P 0.89305(4) 0.46253(4) 0.64598(3) 0.01294(14) Uani 1 1 d .
P2 P 0.79153(4) 0.50386(4) 0.77783(4) 0.01325(14) Uani 1 1 d .
P3 P 0.70074(4) 0.00595(4) 0.21720(4) 0.01357(14) Uani 1 1 d .
P4 P 0.61999(4) 0.05119(4) 0.36081(3) 0.01250(14) Uani 1 1 d .
Si1 Si 0.77140(4) 0.57076(4) 0.53685(4) 0.01552(15) Uani 1 1 d .
Si2 Si 0.83718(5) 0.70783(4) 0.81560(4) 0.01862(16) Uani 1 1 d .
Si3 Si 0.63661(5) -0.19497(4) 0.17057(4) 0.01862(16) Uani 1 1 d .
Si4 Si 0.73828(4) -0.06210(4) 0.46758(4) 0.01487(15) Uani 1 1 d .
N1 N 0.81173(14) 0.48346(13) 0.58327(12) 0.0164(4) Uani 1 1 d .
N2 N 0.81500(15) 0.60497(13) 0.77278(13) 0.0203(5) Uani 1 1 d .
N3 N 0.97595(14) 0.36423(13) 0.83466(12) 0.0166(4) Uani 1 1 d .
N4 N 0.64976(15) -0.09081(14) 0.20929(13) 0.0203(5) Uani 1 1 d .
N5 N 0.70101(14) 0.02635(13) 0.42172(12) 0.0167(4) Uani 1 1 d .
N6 N 0.61641(14) 0.22326(14) 0.21127(12) 0.0181(4) Uani 1 1 d .
C1 C 0.86918(15) 0.44508(16) 0.74129(15) 0.0155(5) Uani 1 1 d .
C2 C 1.00242(16) 0.54277(16) 0.66190(15) 0.0166(5) Uani 1 1 d .
C3 C 1.03287(18) 0.57192(17) 0.59669(15) 0.0214(6) Uani 1 1 d .
H3B H 0.9955 0.5526 0.5464 0.026 Uiso 1 1 calc R
C4 C 1.11726(18) 0.62891(18) 0.60375(17) 0.0251(6) Uani 1 1 d .
H4A H 1.1380 0.6479 0.5585 0.030 Uiso 1 1 calc R
C5 C 1.17143(18) 0.65830(18) 0.67682(16) 0.0237(6) Uani 1 1 d .
H5A H 1.2298 0.6969 0.6819 0.028 Uiso 1 1 calc R
C6 C 1.1406(2) 0.6316(2) 0.74135(17) 0.0334(7) Uani 1 1 d .
H6A H 1.1774 0.6528 0.7914 0.040 Uiso 1 1 calc R
C7 C 1.05586(19) 0.57365(19) 0.73526(17) 0.0272(6) Uani 1 1 d .
H7A H 1.0350 0.5555 0.7807 0.033 Uiso 1 1 calc R
C8 C 0.92356(16) 0.35716(15) 0.62234(14) 0.0139(5) Uani 1 1 d .
C9 C 1.01529(17) 0.34294(17) 0.63607(15) 0.0193(5) Uani 1 1 d .
H9A H 1.0653 0.3894 0.6594 0.023 Uiso 1 1 calc R
C10 C 1.03360(18) 0.26050(18) 0.61555(16) 0.0235(6) Uani 1 1 d .
H10A H 1.0961 0.2514 0.6242 0.028 Uiso 1 1 calc R
C11 C 0.96099(18) 0.19189(17) 0.58257(15) 0.0219(6) Uani 1 1 d .
H11A H 0.9737 0.1360 0.5686 0.026 Uiso 1 1 calc R
C12 C 0.86887(18) 0.20531(17) 0.56999(15) 0.0203(5) Uani 1 1 d .
H12A H 0.8189 0.1583 0.5481 0.024 Uiso 1 1 calc R
C13 C 0.85096(17) 0.28733(16) 0.58957(15) 0.0180(5) Uani 1 1 d .
H13A H 0.7884 0.2963 0.5806 0.022 Uiso 1 1 calc R
C14 C 0.79800(16) 0.46343(16) 0.87563(15) 0.0176(5) Uani 1 1 d .
C15 C 0.73229(17) 0.39468(17) 0.89276(16) 0.0212(5) Uani 1 1 d .
H15A H 0.6832 0.3648 0.8522 0.025 Uiso 1 1 calc R
C16 C 0.7384(2) 0.3699(2) 0.96844(17) 0.0280(6) Uani 1 1 d .
H16A H 0.6931 0.3234 0.9801 0.034 Uiso 1 1 calc R
C17 C 0.8111(2) 0.4134(2) 1.02772(18) 0.0319(7) Uani 1 1 d .
H17A H 0.8155 0.3961 1.0798 0.038 Uiso 1 1 calc R
C18 C 0.87662(19) 0.48102(19) 1.01125(16) 0.0263(6) Uani 1 1 d .
H18A H 0.9260 0.5103 1.0519 0.032 Uiso 1 1 calc R
C19 C 0.87054(17) 0.50644(17) 0.93550(15) 0.0206(5) Uani 1 1 d .
H19A H 0.9158 0.5532 0.9242 0.025 Uiso 1 1 calc R
C20 C 0.67468(16) 0.45629(16) 0.72575(14) 0.0158(5) Uani 1 1 d .
C21 C 0.65109(17) 0.37273(16) 0.68658(15) 0.0188(5) Uani 1 1 d .
H21A H 0.6982 0.3391 0.6846 0.023 Uiso 1 1 calc R
C22 C 0.55877(18) 0.33853(18) 0.65034(16) 0.0236(6) Uani 1 1 d .
H22A H 0.5432 0.2821 0.6230 0.028 Uiso 1 1 calc R
C23 C 0.48956(18) 0.38649(18) 0.65402(16) 0.0242(6) Uani 1 1 d .
H23A H 0.4265 0.3626 0.6299 0.029 Uiso 1 1 calc R
C24 C 0.51231(17) 0.46936(18) 0.69291(16) 0.0242(6) Uani 1 1 d .
H24A H 0.4649 0.5025 0.6951 0.029 Uiso 1 1 calc R
C25 C 0.60449(17) 0.50407(17) 0.72874(15) 0.0200(5) Uani 1 1 d .
H25A H 0.6197 0.5609 0.7555 0.024 Uiso 1 1 calc R
C26 C 0.85065(19) 0.68084(18) 0.56798(17) 0.0261(6) Uani 1 1 d .
H26A H 0.8710 0.6858 0.6249 0.039 Uiso 1 1 calc R
H26B H 0.8172 0.7291 0.5502 0.039 Uiso 1 1 calc R
H26C H 0.9051 0.6851 0.5452 0.039 Uiso 1 1 calc R
C27 C 0.75829(18) 0.55325(18) 0.42946(15) 0.0222(6) Uani 1 1 d .
H27A H 0.7092 0.5016 0.4097 0.033 Uiso 1 1 calc R
H27B H 0.8172 0.5427 0.4192 0.033 Uiso 1 1 calc R
H27C H 0.7416 0.6062 0.4033 0.033 Uiso 1 1 calc R
C28 C 0.65450(18) 0.57875(18) 0.55363(17) 0.0247(6) Uani 1 1 d .
H28A H 0.6139 0.5202 0.5432 0.037 Uiso 1 1 calc R
H28B H 0.6272 0.6213 0.5187 0.037 Uiso 1 1 calc R
H28C H 0.6610 0.5990 0.6078 0.037 Uiso 1 1 calc R
C29 C 0.7927(2) 0.71148(19) 0.90676(17) 0.0297(6) Uani 1 1 d .
H29A H 0.8225 0.6728 0.9445 0.044 Uiso 1 1 calc R
H29B H 0.7251 0.6909 0.8943 0.044 Uiso 1 1 calc R
H29C H 0.8073 0.7727 0.9291 0.044 Uiso 1 1 calc R
C30 C 0.7770(2) 0.7832(2) 0.74737(18) 0.0353(7) Uani 1 1 d .
H30A H 0.7967 0.7820 0.6981 0.053 Uiso 1 1 calc R
H30B H 0.7933 0.8440 0.7706 0.053 Uiso 1 1 calc R
H30C H 0.7094 0.7630 0.7377 0.053 Uiso 1 1 calc R
C31 C 0.96592(19) 0.75167(19) 0.83885(18) 0.0309(7) Uani 1 1 d .
H31A H 0.9882 0.7549 0.7906 0.046 Uiso 1 1 calc R
H31B H 0.9980 0.7118 0.8737 0.046 Uiso 1 1 calc R
H31C H 0.9787 0.8112 0.8644 0.046 Uiso 1 1 calc R
C32 C 0.92099(16) 0.39866(16) 0.78969(14) 0.0155(5) Uani 1 1 d .
C33 C 0.97248(17) 0.26980(16) 0.85707(15) 0.0184(5) Uani 1 1 d .
C34 C 1.06526(19) 0.24597(19) 0.85112(18) 0.0291(6) Uani 1 1 d .
H34A H 1.1164 0.2895 0.8826 0.044 Uiso 1 1 calc R
H34B H 1.0701 0.2466 0.7967 0.044 Uiso 1 1 calc R
H34C H 1.0690 0.1865 0.8703 0.044 Uiso 1 1 calc R
C35 C 0.89134(19) 0.20985(18) 0.80275(17) 0.0274(6) Uani 1 1 d .
H35A H 0.8331 0.2292 0.8054 0.041 Uiso 1 1 calc R
H35B H 0.8887 0.1483 0.8185 0.041 Uiso 1 1 calc R
H35C H 0.8998 0.2133 0.7493 0.041 Uiso 1 1 calc R
C36 C 0.9613(2) 0.26813(19) 0.94007(16) 0.0268(6) Uani 1 1 d .
H36A H 0.9033 0.2880 0.9428 0.040 Uiso 1 1 calc R
H36B H 1.0141 0.3079 0.9736 0.040 Uiso 1 1 calc R
H36C H 0.9591 0.2074 0.9577 0.040 Uiso 1 1 calc R
C37 C 0.64637(15) 0.07661(15) 0.26765(14) 0.0136(5) Uani 1 1 d .
C38 C 0.70391(17) 0.05951(16) 0.12511(15) 0.0177(5) Uani 1 1 d .
C39 C 0.77464(17) 0.12967(18) 0.11872(16) 0.0227(6) Uani 1 1 d .
H39A H 0.8227 0.1516 0.1631 0.027 Uiso 1 1 calc R
C40 C 0.77512(19) 0.1673(2) 0.04826(17) 0.0293(6) Uani 1 1 d .
H40A H 0.8236 0.2151 0.0445 0.035 Uiso 1 1 calc R
C41 C 0.7058(2) 0.1363(2) -0.01721(17) 0.0307(7) Uani 1 1 d .
H41A H 0.7067 0.1624 -0.0657 0.037 Uiso 1 1 calc R
C42 C 0.6348(2) 0.06638(19) -0.01106(16) 0.0314(7) Uani 1 1 d .
H42A H 0.5868 0.0448 -0.0556 0.038 Uiso 1 1 calc R
C43 C 0.63372(19) 0.02814(18) 0.05949(16) 0.0246(6) Uani 1 1 d .
H43A H 0.5851 -0.0196 0.0633 0.029 Uiso 1 1 calc R
C44 C 0.82260(16) 0.02678(16) 0.26706(14) 0.0167(5) Uani 1 1 d .
C45 C 0.87779(18) -0.03234(18) 0.25077(16) 0.0231(6) Uani 1 1 d .
H45A H 0.8501 -0.0840 0.2178 0.028 Uiso 1 1 calc R
C46 C 0.97338(18) -0.0158(2) 0.28278(17) 0.0283(6) Uani 1 1 d .
H46A H 1.0108 -0.0562 0.2718 0.034 Uiso 1 1 calc R
C47 C 1.01352(18) 0.0595(2) 0.33045(18) 0.0316(7) Uani 1 1 d .
H47A H 1.0787 0.0708 0.3521 0.038 Uiso 1 1 calc R
C48 C 0.95979(19) 0.11849(19) 0.34700(17) 0.0275(6) Uani 1 1 d .
H48A H 0.9881 0.1703 0.3797 0.033 Uiso 1 1 calc R
C49 C 0.86400(17) 0.10219(17) 0.31584(15) 0.0207(5) Uani 1 1 d .
H49A H 0.8270 0.1424 0.3278 0.025 Uiso 1 1 calc R
C50 C 0.51024(15) -0.02813(15) 0.34143(14) 0.0145(5) Uani 1 1 d .
C51 C 0.48152(17) -0.06435(16) 0.40530(15) 0.0176(5) Uani 1 1 d .
H51A H 0.5217 -0.0526 0.4556 0.021 Uiso 1 1 calc R
C52 C 0.39446(18) -0.11778(17) 0.39677(16) 0.0215(5) Uani 1 1 d .
H52A H 0.3748 -0.1419 0.4410 0.026 Uiso 1 1 calc R
C53 C 0.33626(17) -0.13582(17) 0.32328(16) 0.0219(6) Uani 1 1 d .
H53A H 0.2762 -0.1716 0.3171 0.026 Uiso 1 1 calc R
C54 C 0.36590(18) -0.10157(19) 0.25921(17) 0.0261(6) Uani 1 1 d .
H54A H 0.3264 -0.1153 0.2088 0.031 Uiso 1 1 calc R
C55 C 0.45293(17) -0.04718(17) 0.26732(15) 0.0205(5) Uani 1 1 d .
H55A H 0.4728 -0.0235 0.2230 0.025 Uiso 1 1 calc R
C56 C 0.58805(16) 0.15412(15) 0.38951(14) 0.0143(5) Uani 1 1 d .
C57 C 0.49588(16) 0.16507(17) 0.37969(15) 0.0183(5) Uani 1 1 d .
H57A H 0.4465 0.1180 0.3565 0.022 Uiso 1 1 calc R
C58 C 0.47619(17) 0.24504(17) 0.40395(15) 0.0196(5) Uani 1 1 d .
H58A H 0.4133 0.2521 0.3976 0.024 Uiso 1 1 calc R
C59 C 0.54776(18) 0.31469(17) 0.43731(16) 0.0216(6) Uani 1 1 d .
H59A H 0.5338 0.3691 0.4537 0.026 Uiso 1 1 calc R
C60 C 0.64002(17) 0.30430(16) 0.44651(15) 0.0191(5) Uani 1 1 d .
H60A H 0.6892 0.3519 0.4687 0.023 Uiso 1 1 calc R
C61 C 0.66003(16) 0.22441(16) 0.42323(14) 0.0174(5) Uani 1 1 d .
H61A H 0.7230 0.2173 0.4302 0.021 Uiso 1 1 calc R
C62 C 0.5104(2) -0.24595(19) 0.15068(19) 0.0321(7) Uani 1 1 d .
H62A H 0.4892 -0.2476 0.1994 0.048 Uiso 1 1 calc R
H62B H 0.5011 -0.3066 0.1282 0.048 Uiso 1 1 calc R
H62C H 0.4745 -0.2104 0.1139 0.048 Uiso 1 1 calc R
C63 C 0.7052(2) -0.2652(2) 0.23856(18) 0.0325(7) Uani 1 1 d .
H63A H 0.6817 -0.2716 0.2861 0.049 Uiso 1 1 calc R
H63B H 0.7710 -0.2366 0.2518 0.049 Uiso 1 1 calc R
H63C H 0.6989 -0.3240 0.2133 0.049 Uiso 1 1 calc R
C64 C 0.6763(2) -0.1962(2) 0.07710(17) 0.0298(6) Uani 1 1 d .
H64A H 0.7425 -0.1694 0.0867 0.045 Uiso 1 1 calc R
H64B H 0.6401 -0.1621 0.0391 0.045 Uiso 1 1 calc R
H64C H 0.6671 -0.2577 0.0566 0.045 Uiso 1 1 calc R
C65 C 0.66403(19) -0.17243(17) 0.42802(17) 0.0260(6) Uani 1 1 d .
H65A H 0.6461 -0.1725 0.3711 0.039 Uiso 1 1 calc R
H65B H 0.6080 -0.1822 0.4490 0.039 Uiso 1 1 calc R
H65C H 0.6994 -0.2200 0.4433 0.039 Uiso 1 1 calc R
C66 C 0.86030(17) -0.06548(18) 0.46008(16) 0.0224(6) Uani 1 1 d .
H66A H 0.9006 -0.0085 0.4801 0.034 Uiso 1 1 calc R
H66B H 0.8614 -0.0762 0.4055 0.034 Uiso 1 1 calc R
H66C H 0.8828 -0.1135 0.4908 0.034 Uiso 1 1 calc R
C67 C 0.73674(17) -0.05133(18) 0.57301(15) 0.0213(5) Uani 1 1 d .
H67A H 0.7827 0.0006 0.5978 0.032 Uiso 1 1 calc R
H67B H 0.7521 -0.1051 0.5986 0.032 Uiso 1 1 calc R
H67C H 0.6746 -0.0438 0.5779 0.032 Uiso 1 1 calc R
C68 C 0.62684(16) 0.15171(16) 0.23559(14) 0.0160(5) Uani 1 1 d .
C69 C 0.53361(18) 0.24937(17) 0.15891(15) 0.0197(5) Uani 1 1 d .
C70 C 0.5117(2) 0.3273(2) 0.20210(18) 0.0320(7) Uani 1 1 d .
H70A H 0.5670 0.3745 0.2152 0.048 Uiso 1 1 calc R
H70B H 0.4938 0.3070 0.2500 0.048 Uiso 1 1 calc R
H70C H 0.4604 0.3504 0.1688 0.048 Uiso 1 1 calc R
C71 C 0.45170(19) 0.17194(19) 0.14304(17) 0.0281(6) Uani 1 1 d .
H71A H 0.4679 0.1224 0.1165 0.042 Uiso 1 1 calc R
H71B H 0.3974 0.1908 0.1100 0.042 Uiso 1 1 calc R
H71C H 0.4371 0.1528 0.1924 0.042 Uiso 1 1 calc R
C72 C 0.5633(2) 0.2787(2) 0.08520(16) 0.0289(6) Uani 1 1 d .
H72A H 0.5780 0.2280 0.0591 0.043 Uiso 1 1 calc R
H72B H 0.6185 0.3259 0.0983 0.043 Uiso 1 1 calc R
H72C H 0.5126 0.3011 0.0504 0.043 Uiso 1 1 calc R

loop_
_atom_site_aniso_label
_atom_site_aniso_U_11
_atom_site_aniso_U_22
_atom_site_aniso_U_33
_atom_site_aniso_U_23
_atom_site_aniso_U_13
_atom_site_aniso_U_12
P1 0.0107(3) 0.0151(3) 0.0119(3) 0.0007(2) 0.0014(2) 0.0011(2)
P2 0.0114(3) 0.0144(3) 0.0122(3) -0.0003(2) 0.0007(2) 0.0006(2)
P3 0.0112(3) 0.0152(3) 0.0133(3) -0.0006(2) 0.0017(2) 0.0012(2)
P4 0.0101(3) 0.0149(3) 0.0116(3) 0.0007(2) 0.0012(2) 0.0015(2)
Si1 0.0145(3) 0.0171(3) 0.0143(4) 0.0015(2) 0.0010(2) 0.0040(2)
Si2 0.0210(3) 0.0151(3) 0.0176(4) -0.0003(3) 0.0009(3) 0.0019(2)
Si3 0.0200(3) 0.0156(3) 0.0193(4) -0.0003(3) 0.0036(3) 0.0020(2)
Si4 0.0128(3) 0.0169(3) 0.0137(3) 0.0011(2) 0.0006(2) 0.0027(2)
N1 0.0163(10) 0.0161(10) 0.0147(11) 0.0012(8) 0.0005(8) 0.0016(8)
N2 0.0232(11) 0.0155(10) 0.0200(12) -0.0018(8) 0.0044(9) -0.0010(8)
N3 0.0149(10) 0.0206(10) 0.0141(11) 0.0035(8) 0.0034(8) 0.0030(8)
N4 0.0206(10) 0.0162(10) 0.0232(12) 0.0000(8) 0.0064(9) -0.0007(8)
N5 0.0146(10) 0.0175(10) 0.0154(11) 0.0009(8) -0.0005(8) 0.0011(8)
N6 0.0195(10) 0.0193(11) 0.0154(11) 0.0012(8) 0.0025(8) 0.0048(8)
C1 0.0107(11) 0.0170(11) 0.0175(13) 0.0007(9) 0.0018(9) 0.0007(9)
C2 0.0142(11) 0.0183(12) 0.0157(13) -0.0006(9) 0.0019(9) 0.0012(9)
C3 0.0221(13) 0.0264(13) 0.0124(13) -0.0014(10) 0.0010(10) -0.0006(10)
C4 0.0217(13) 0.0304(14) 0.0226(15) 0.0017(11) 0.0077(11) 0.0002(11)
C5 0.0172(12) 0.0271(14) 0.0230(15) 0.0013(11) 0.0041(11) -0.0058(10)
C6 0.0290(15) 0.0404(17) 0.0185(16) 0.0006(12) -0.0037(12) -0.0146(12)
C7 0.0254(14) 0.0336(15) 0.0166(15) -0.0006(11) 0.0030(11) -0.0080(11)
C8 0.0162(11) 0.0153(11) 0.0104(12) 0.0022(9) 0.0037(9) 0.0029(9)
C9 0.0152(12) 0.0217(13) 0.0201(14) -0.0016(10) 0.0022(10) 0.0034(9)
C10 0.0170(12) 0.0294(14) 0.0262(15) 0.0034(11) 0.0050(11) 0.0101(10)
C11 0.0270(13) 0.0210(13) 0.0192(14) -0.0004(10) 0.0037(11) 0.0102(10)
C12 0.0239(13) 0.0185(12) 0.0170(14) -0.0002(10) 0.0032(10) 0.0016(10)
C13 0.0151(11) 0.0227(13) 0.0156(13) 0.0019(10) 0.0020(10) 0.0035(9)
C14 0.0147(11) 0.0194(12) 0.0179(14) 0.0004(10) 0.0011(10) 0.0040(9)
C15 0.0185(12) 0.0240(13) 0.0194(14) 0.0013(10) 0.0024(10) 0.0020(10)
C16 0.0268(14) 0.0353(16) 0.0222(15) 0.0065(12) 0.0097(12) 0.0013(11)
C17 0.0352(16) 0.0387(17) 0.0205(16) 0.0050(12) 0.0034(12) 0.0067(13)
C18 0.0273(14) 0.0306(15) 0.0160(14) -0.0009(11) -0.0023(11) 0.0015(11)
C19 0.0192(12) 0.0227(13) 0.0171(14) -0.0001(10) 0.0007(10) 0.0013(10)
C20 0.0147(11) 0.0193(12) 0.0122(13) 0.0027(9) 0.0007(9) 0.0030(9)
C21 0.0152(12) 0.0201(12) 0.0185(14) -0.0021(10) -0.0002(10) 0.0016(9)
C22 0.0190(12) 0.0233(13) 0.0230(15) -0.0037(11) 0.0004(11) -0.0048(10)
C23 0.0158(12) 0.0315(15) 0.0196(15) -0.0008(11) -0.0030(10) -0.0019(10)
C24 0.0152(12) 0.0316(15) 0.0266(16) 0.0020(11) 0.0054(11) 0.0057(10)
C25 0.0173(12) 0.0232(13) 0.0194(14) -0.0007(10) 0.0046(10) 0.0026(10)
C26 0.0285(14) 0.0229(13) 0.0238(15) 0.0043(11) 0.0012(11) 0.0022(11)
C27 0.0208(12) 0.0265(13) 0.0187(14) 0.0051(10) 0.0013(10) 0.0068(10)
C28 0.0242(13) 0.0294(14) 0.0262(15) 0.0083(11) 0.0107(11) 0.0132(11)
C29 0.0348(15) 0.0285(15) 0.0276(16) 0.0015(12) 0.0055(12) 0.0133(12)
C30 0.0511(19) 0.0284(15) 0.0280(17) 0.0059(12) 0.0050(14) 0.0163(14)
C31 0.0255(14) 0.0289(15) 0.0330(18) -0.0035(12) 0.0048(12) -0.0066(11)
C32 0.0157(11) 0.0186(12) 0.0118(13) -0.0021(9) 0.0059(9) -0.0013(9)
C33 0.0174(12) 0.0182(12) 0.0188(14) 0.0041(10) 0.0010(10) 0.0047(9)
C34 0.0270(14) 0.0311(15) 0.0334(17) 0.0068(12) 0.0080(12) 0.0144(12)
C35 0.0280(14) 0.0220(13) 0.0263(16) 0.0028(11) -0.0023(12) -0.0004(11)
C36 0.0327(15) 0.0273(14) 0.0207(15) 0.0074(11) 0.0053(12) 0.0068(11)
C37 0.0092(10) 0.0178(12) 0.0127(12) 0.0010(9) 0.0003(9) 0.0022(8)
C38 0.0199(12) 0.0189(12) 0.0146(13) -0.0008(9) 0.0037(10) 0.0051(9)
C39 0.0161(12) 0.0315(14) 0.0182(14) 0.0064(11) 0.0007(10) 0.0017(10)
C40 0.0229(13) 0.0349(16) 0.0299(17) 0.0081(12) 0.0059(12) 0.0047(11)
C41 0.0443(17) 0.0358(16) 0.0148(15) 0.0066(11) 0.0082(12) 0.0130(13)
C42 0.0453(18) 0.0290(15) 0.0136(15) -0.0019(11) -0.0027(12) 0.0025(13)
C43 0.0239(13) 0.0233(13) 0.0219(15) -0.0005(11) -0.0032(11) 0.0025(10)
C44 0.0136(11) 0.0226(12) 0.0130(13) 0.0059(9) 0.0029(9) 0.0011(9)
C45 0.0200(13) 0.0301(14) 0.0201(14) 0.0021(11) 0.0051(11) 0.0067(10)
C46 0.0173(13) 0.0452(17) 0.0261(16) 0.0121(13) 0.0073(11) 0.0120(12)
C47 0.0133(12) 0.0501(18) 0.0306(17) 0.0137(13) 0.0043(11) 0.0038(12)
C48 0.0203(13) 0.0335(15) 0.0213(15) 0.0039(11) -0.0010(11) -0.0074(11)
C49 0.0147(12) 0.0255(13) 0.0193(14) 0.0028(10) 0.0005(10) 0.0015(10)
C50 0.0099(10) 0.0178(11) 0.0147(13) -0.0012(9) 0.0013(9) 0.0017(9)
C51 0.0168(11) 0.0211(12) 0.0142(13) -0.0004(9) 0.0016(10) 0.0046(9)
C52 0.0194(12) 0.0237(13) 0.0218(15) 0.0026(10) 0.0078(10) 0.0008(10)
C53 0.0142(11) 0.0241(13) 0.0243(15) -0.0003(10) 0.0024(10) -0.0021(10)
C54 0.0190(13) 0.0309(15) 0.0215(15) -0.0057(11) -0.0039(11) -0.0025(11)
C55 0.0179(12) 0.0282(14) 0.0128(13) -0.0010(10) 0.0020(10) -0.0010(10)
C56 0.0166(11) 0.0164(11) 0.0100(12) 0.0020(9) 0.0042(9) 0.0020(9)
C57 0.0139(11) 0.0215(12) 0.0172(13) -0.0010(10) -0.0011(10) 0.0035(9)
C58 0.0152(12) 0.0264(13) 0.0187(14) 0.0010(10) 0.0059(10) 0.0054(10)
C59 0.0253(13) 0.0190(12) 0.0211(14) -0.0020(10) 0.0039(11) 0.0071(10)
C60 0.0195(12) 0.0153(12) 0.0199(14) -0.0001(10) 0.0018(10) -0.0006(9)
C61 0.0137(11) 0.0222(12) 0.0154(13) 0.0011(10) 0.0012(9) 0.0036(9)
C62 0.0267(14) 0.0249(14) 0.0405(19) -0.0068(12) 0.0062(13) -0.0037(11)
C63 0.0410(17) 0.0330(16) 0.0298(17) 0.0127(12) 0.0119(13) 0.0177(13)
C64 0.0368(16) 0.0312(15) 0.0232(16) -0.0014(12) 0.0080(12) 0.0101(12)
C65 0.0258(13) 0.0203(13) 0.0268(16) 0.0017(11) -0.0045(11) 0.0040(10)
C66 0.0187(12) 0.0271(14) 0.0233(15) 0.0062(11) 0.0032(10) 0.0115(10)
C67 0.0155(12) 0.0283(14) 0.0194(14) 0.0045(10) 0.0003(10) 0.0066(10)
C68 0.0112(11) 0.0215(13) 0.0132(13) -0.0021(10) 0.0005(9) 0.0007(9)
C69 0.0222(12) 0.0244(13) 0.0147(13) 0.0054(10) 0.0034(10) 0.0115(10)
C70 0.0439(17) 0.0329(16) 0.0256(16) 0.0055(12) 0.0101(13) 0.0214(13)
C71 0.0226(13) 0.0334(15) 0.0267(16) 0.0047(12) 0.0001(11) 0.0074(11)
C72 0.0348(15) 0.0330(15) 0.0215(15) 0.0067(11) 0.0055(12) 0.0137(12)

loop_
_atom_type_symbol
_atom_type_description
_atom_type_scat_dispersion_real
_atom_type_scat_dispersion_imag
_atom_type_scat_source
C C 0.0181 0.0091 'International Tables Vol C Tables 4.2.6.8 and 6.1.1.4'
H H 0.0000 0.0000 'International Tables Vol C Tables 4.2.6.8 and 6.1.1.4'
N N 0.0311 0.0180 'International Tables Vol C Tables 4.2.6.8 and 6.1.1.4'
Si Si 0.2541 0.3302 'International Tables Vol C Tables 4.2.6.8 and 6.1.1.4'
P P 0.2955 0.4335 'International Tables Vol C Tables 4.2.6.8 and 6.1.1.4'

loop_
_geom_angle_atom_site_label_1
_geom_angle_atom_site_label_2
_geom_angle_atom_site_label_3
_geom_angle
N1 P1 C1 115.32(12)
N1 P1 C8 111.01(11)
C1 P1 C8 102.19(11)
N1 P1 C2 116.45(12)
C1 P1 C2 105.75(11)
C8 P1 C2 104.67(11)
N2 P2 C20 113.07(12)
N2 P2 C1 113.45(12)
C20 P2 C1 106.84(11)
N2 P2 C14 115.94(12)
C20 P2 C14 103.77(12)
C1 P2 C14 102.66(12)
N4 P3 C37 111.90(12)
N4 P3 C44 116.75(12)
C37 P3 C44 105.64(11)
N4 P3 C38 115.24(12)
C37 P3 C38 103.78(11)
C44 P3 C38 102.15(12)
N5 P4 C37 114.53(11)
N5 P4 C56 111.84(11)
C37 P4 C56 101.99(11)
N5 P4 C50 116.60(11)
C37 P4 C50 106.81(11)
C56 P4 C50 103.54(11)
N1 Si1 C28 110.70(12)
N1 Si1 C27 109.45(11)
C28 Si1 C27 107.55(13)
N1 Si1 C26 113.49(11)
C28 Si1 C26 108.05(13)
C27 Si1 C26 107.39(13)
N2 Si2 C30 109.23(13)
N2 Si2 C31 109.63(13)
C30 Si2 C31 109.02(15)
N2 Si2 C29 112.93(13)
C30 Si2 C29 106.52(14)
C31 Si2 C29 109.40(14)
N4 Si3 C62 108.09(13)
N4 Si3 C63 111.53(13)
C62 Si3 C63 109.27(15)
N4 Si3 C64 112.26(13)
C62 Si3 C64 108.64(14)
C63 Si3 C64 106.99(14)
N5 Si4 C67 109.17(11)
N5 Si4 C66 110.48(12)
C67 Si4 C66 108.45(12)
N5 Si4 C65 113.78(11)
C67 Si4 C65 107.10(13)
C66 Si4 C65 107.69(13)
P1 N1 Si1 141.17(13)
P2 N2 Si2 149.83(16)
C32 N3 C33 131.1(2)
P3 N4 Si3 148.44(16)
P4 N5 Si4 141.90(13)
C68 N6 C69 129.5(2)
C32 C1 P1 118.23(19)
C32 C1 P2 118.8(2)
P1 C1 P2 122.09(14)
C3 C2 C7 119.4(2)
C3 C2 P1 117.05(18)
C7 C2 P1 123.5(2)
C2 C3 C4 120.7(2)
C2 C3 H3B 119.7
C4 C3 H3B 119.7
C3 C4 C5 119.9(3)
C3 C4 H4A 120.0
C5 C4 H4A 120.0
C6 C5 C4 119.7(3)
C6 C5 H5A 120.2
C4 C5 H5A 120.2
C5 C6 C7 121.1(3)
C5 C6 H6A 119.4
C7 C6 H6A 119.4
C2 C7 C6 119.1(3)
C2 C7 H7A 120.4
C6 C7 H7A 120.4
C9 C8 C13 119.0(2)
C9 C8 P1 123.22(18)
C13 C8 P1 117.75(18)
C10 C9 C8 120.1(2)
C10 C9 H9A 120.0
C8 C9 H9A 120.0
C11 C10 C9 120.3(2)
C11 C10 H10A 119.8
C9 C10 H10A 119.8
C10 C11 C12 119.8(2)
C10 C11 H11A 120.1
C12 C11 H11A 120.1
C13 C12 C11 119.8(2)
C13 C12 H12A 120.1
C11 C12 H12A 120.1
C12 C13 C8 121.0(2)
C12 C13 H13A 119.5
C8 C13 H13A 119.5
C15 C14 C19 119.5(2)
C15 C14 P2 122.82(19)
C19 C14 P2 117.6(2)
C16 C15 C14 120.2(2)
C16 C15 H15A 119.9
C14 C15 H15A 119.9
C15 C16 C17 119.8(3)
C15 C16 H16A 120.1
C17 C16 H16A 120.1
C18 C17 C16 120.4(3)
C18 C17 H17A 119.8
C16 C17 H17A 119.8
C17 C18 C19 120.0(2)
C17 C18 H18A 120.0
C19 C18 H18A 120.0
C18 C19 C14 120.1(2)
C18 C19 H19A 119.9
C14 C19 H19A 119.9
C25 C20 C21 119.0(2)
C25 C20 P2 117.61(19)
C21 C20 P2 123.30(18)
C22 C21 C20 120.2(2)
C22 C21 H21A 119.9
C20 C21 H21A 119.9
C23 C22 C21 120.2(2)
C23 C22 H22A 119.9
C21 C22 H22A 119.9
C22 C23 C24 119.9(2)
C22 C23 H23A 120.0
C24 C23 H23A 120.0
C23 C24 C25 120.0(2)
C23 C24 H24A 120.0
C25 C24 H24A 120.0
C24 C25 C20 120.6(2)
C24 C25 H25A 119.7
C20 C25 H25A 119.7
Si1 C26 H26A 109.5
Si1 C26 H26B 109.5
H26A C26 H26B 109.5
Si1 C26 H26C 109.5
H26A C26 H26C 109.5
H26B C26 H26C 109.5
Si1 C27 H27A 109.5
Si1 C27 H27B 109.5
H27A C27 H27B 109.5
Si1 C27 H27C 109.5
H27A C27 H27C 109.5
H27B C27 H27C 109.5
Si1 C28 H28A 109.5
Si1 C28 H28B 109.5
H28A C28 H28B 109.5
Si1 C28 H28C 109.5
H28A C28 H28C 109.5
H28B C28 H28C 109.5
Si2 C29 H29A 109.5
Si2 C29 H29B 109.5
H29A C29 H29B 109.5
Si2 C29 H29C 109.5
H29A C29 H29C 109.5
H29B C29 H29C 109.5
Si2 C30 H30A 109.5
Si2 C30 H30B 109.5
H30A C30 H30B 109.5
Si2 C30 H30C 109.5
H30A C30 H30C 109.5
H30B C30 H30C 109.5
Si2 C31 H31A 109.5
Si2 C31 H31B 109.5
H31A C31 H31B 109.5
Si2 C31 H31C 109.5
H31A C31 H31C 109.5
H31B C31 H31C 109.5
N3 C32 C1 172.9(3)
N3 C33 C36 106.3(2)
N3 C33 C35 109.9(2)
C36 C33 C35 111.3(2)
N3 C33 C34 106.3(2)
C36 C33 C34 111.3(2)
C35 C33 C34 111.4(2)
C33 C34 H34A 109.5
C33 C34 H34B 109.5
H34A C34 H34B 109.5
C33 C34 H34C 109.5
H34A C34 H34C 109.5
H34B C34 H34C 109.5
C33 C35 H35A 109.5
C33 C35 H35B 109.5
H35A C35 H35B 109.5
C33 C35 H35C 109.5
H35A C35 H35C 109.5
H35B C35 H35C 109.5
C33 C36 H36A 109.5
C33 C36 H36B 109.5
H36A C36 H36B 109.5
C33 C36 H36C 109.5
H36A C36 H36C 109.5
H36B C36 H36C 109.5
C68 C37 P3 118.5(2)
C68 C37 P4 118.89(19)
P3 C37 P4 122.55(13)
C39 C38 C43 119.3(2)
C39 C38 P3 122.00(19)
C43 C38 P3 118.7(2)
C40 C39 C38 120.2(2)
C40 C39 H39A 119.9
C38 C39 H39A 119.9
C39 C40 C41 120.8(3)
C39 C40 H40A 119.6
C41 C40 H40A 119.6
C40 C41 C42 119.2(3)
C40 C41 H41A 120.4
C42 C41 H41A 120.4
C43 C42 C41 120.4(3)
C43 C42 H42A 119.8
C41 C42 H42A 119.8
C42 C43 C38 120.1(3)
C42 C43 H43A 119.9
C38 C43 H43A 119.9
C49 C44 C45 119.4(2)
C49 C44 P3 122.69(19)
C45 C44 P3 117.78(19)
C46 C45 C44 120.2(3)
C46 C45 H45A 119.9
C44 C45 H45A 119.9
C47 C46 C45 119.8(3)
C47 C46 H46A 120.1
C45 C46 H46A 120.1
C48 C47 C46 120.6(2)
C48 C47 H47A 119.7
C46 C47 H47A 119.7
C47 C48 C49 120.1(3)
C47 C48 H48A 120.0
C49 C48 H48A 120.0
C48 C49 C44 120.0(3)
C48 C49 H49A 120.0
C44 C49 H49A 120.0
C51 C50 C55 120.1(2)
C51 C50 P4 116.72(17)
C55 C50 P4 123.0(2)
C50 C51 C52 120.6(2)
C50 C51 H51A 119.7
C52 C51 H51A 119.7
C53 C52 C51 119.6(3)
C53 C52 H52A 120.2
C51 C52 H52A 120.2
C54 C53 C52 119.8(2)
C54 C53 H53A 120.1
C52 C53 H53A 120.1
C53 C54 C55 121.0(2)
C53 C54 H54A 119.5
C55 C54 H54A 119.5
C50 C55 C54 118.9(3)
C50 C55 H55A 120.6
C54 C55 H55A 120.6
C57 C56 C61 119.3(2)
C57 C56 P4 122.79(18)
C61 C56 P4 117.88(18)
C58 C57 C56 119.9(2)
C58 C57 H57A 120.0
C56 C57 H57A 120.0
C59 C58 C57 120.6(2)
C59 C58 H58A 119.7
C57 C58 H58A 119.7
C58 C59 C60 119.6(2)
C58 C59 H59A 120.2
C60 C59 H59A 120.2
C61 C60 C59 120.0(2)
C61 C60 H60A 120.0
C59 C60 H60A 120.0
C60 C61 C56 120.5(2)
C60 C61 H61A 119.7
C56 C61 H61A 119.7
Si3 C62 H62A 109.5
Si3 C62 H62B 109.5
H62A C62 H62B 109.5
Si3 C62 H62C 109.5
H62A C62 H62C 109.5
H62B C62 H62C 109.5
Si3 C63 H63A 109.5
Si3 C63 H63B 109.5
H63A C63 H63B 109.5
Si3 C63 H63C 109.5
H63A C63 H63C 109.5
H63B C63 H63C 109.5
Si3 C64 H64A 109.5
Si3 C64 H64B 109.5
H64A C64 H64B 109.5
Si3 C64 H64C 109.5
H64A C64 H64C 109.5
H64B C64 H64C 109.5
Si4 C65 H65A 109.5
Si4 C65 H65B 109.5
H65A C65 H65B 109.5
Si4 C65 H65C 109.5
H65A C65 H65C 109.5
H65B C65 H65C 109.5
Si4 C66 H66A 109.5
Si4 C66 H66B 109.5
H66A C66 H66B 109.5
Si4 C66 H66C 109.5
H66A C66 H66C 109.5
H66B C66 H66C 109.5
Si4 C67 H67A 109.5
Si4 C67 H67B 109.5
H67A C67 H67B 109.5
Si4 C67 H67C 109.5
H67A C67 H67C 109.5
H67B C67 H67C 109.5
N6 C68 C37 174.1(2)
N6 C69 C72 106.4(2)
N6 C69 C71 110.5(2)
C72 C69 C71 112.1(2)
N6 C69 C70 105.6(2)
C72 C69 C70 111.0(2)
C71 C69 C70 110.9(2)
C69 C70 H70A 109.5
C69 C70 H70B 109.5
H70A C70 H70B 109.5
C69 C70 H70C 109.5
H70A C70 H70C 109.5
H70B C70 H70C 109.5
C69 C71 H71A 109.5
C69 C71 H71B 109.5
H71A C71 H71B 109.5
C69 C71 H71C 109.5
H71A C71 H71C 109.5
H71B C71 H71C 109.5
C69 C72 H72A 109.5
C69 C72 H72B 109.5
H72A C72 H72B 109.5
C69 C72 H72C 109.5
H72A C72 H72C 109.5
H72B C72 H72C 109.5

loop_
_geom_bond_atom_site_label_1
_geom_bond_atom_site_label_2
_geom_bond_distance
P1 N1 1.535(2)
P1 C1 1.809(3)
P1 C8 1.820(2)
P1 C2 1.829(3)
P2 N2 1.532(2)
P2 C20 1.805(2)
P2 C1 1.809(3)
P2 C14 1.827(3)
P3 N4 1.530(2)
P3 C37 1.800(2)
P3 C44 1.812(2)
P3 C38 1.833(3)
P4 N5 1.537(2)
P4 C37 1.805(3)
P4 C56 1.823(2)
P4 C50 1.824(2)
Si1 N1 1.704(2)
Si1 C28 1.865(3)
Si1 C27 1.873(3)
Si1 C26 1.878(3)
Si2 N2 1.684(2)
Si2 C30 1.871(3)
Si2 C31 1.877(3)
Si2 C29 1.878(3)
Si3 N4 1.688(2)
Si3 C62 1.867(3)
Si3 C63 1.875(3)
Si3 C64 1.875(3)
Si4 N5 1.698(2)
Si4 C67 1.872(3)
Si4 C66 1.872(3)
Si4 C65 1.881(3)
N3 C32 1.207(3)
N3 C33 1.496(3)
N6 C68 1.202(3)
N6 C69 1.491(3)
C1 C32 1.322(4)
C2 C3 1.380(4)
C2 C7 1.390(4)
C3 C4 1.383(4)
C3 H3B 0.9500
C4 C5 1.384(4)
C4 H4A 0.9500
C5 C6 1.361(4)
C5 H5A 0.9500
C6 C7 1.397(4)
C6 H6A 0.9500
C7 H7A 0.9500
C8 C9 1.398(3)
C8 C13 1.398(3)
C9 C10 1.398(4)
C9 H9A 0.9500
C10 C11 1.387(4)
C10 H10A 0.9500
C11 C12 1.401(4)
C11 H11A 0.9500
C12 C13 1.384(4)
C12 H12A 0.9500
C13 H13A 0.9500
C14 C15 1.392(4)
C14 C19 1.397(3)
C15 C16 1.380(4)
C15 H15A 0.9500
C16 C17 1.395(4)
C16 H16A 0.9500
C17 C18 1.375(4)
C17 H17A 0.9500
C18 C19 1.384(4)
C18 H18A 0.9500
C19 H19A 0.9500
C20 C25 1.393(4)
C20 C21 1.396(3)
C21 C22 1.392(3)
C21 H21A 0.9500
C22 C23 1.384(4)
C22 H22A 0.9500
C23 C24 1.385(4)
C23 H23A 0.9500
C24 C25 1.391(4)
C24 H24A 0.9500
C25 H25A 0.9500
C26 H26A 0.9800
C26 H26B 0.9800
C26 H26C 0.9800
C27 H27A 0.9800
C27 H27B 0.9800
C27 H27C 0.9800
C28 H28A 0.9800
C28 H28B 0.9800
C28 H28C 0.9800
C29 H29A 0.9800
C29 H29B 0.9800
C29 H29C 0.9800
C30 H30A 0.9800
C30 H30B 0.9800
C30 H30C 0.9800
C31 H31A 0.9800
C31 H31B 0.9800
C31 H31C 0.9800
C33 C36 1.511(4)
C33 C35 1.519(3)
C33 C34 1.523(4)
C34 H34A 0.9800
C34 H34B 0.9800
C34 H34C 0.9800
C35 H35A 0.9800
C35 H35B 0.9800
C35 H35C 0.9800
C36 H36A 0.9800
C36 H36B 0.9800
C36 H36C 0.9800
C37 C68 1.335(3)
C38 C39 1.393(4)
C38 C43 1.395(3)
C39 C40 1.376(4)
C39 H39A 0.9500
C40 C41 1.385(4)
C40 H40A 0.9500
C41 C42 1.392(4)
C41 H41A 0.9500
C42 C43 1.383(4)
C42 H42A 0.9500
C43 H43A 0.9500
C44 C49 1.395(4)
C44 C45 1.396(4)
C45 C46 1.394(4)
C45 H45A 0.9500
C46 C47 1.380(4)
C46 H46A 0.9500
C47 C48 1.380(4)
C47 H47A 0.9500
C48 C49 1.394(4)
C48 H48A 0.9500
C49 H49A 0.9500
C50 C51 1.381(4)
C50 C55 1.391(3)
C51 C52 1.387(4)
C51 H51A 0.9500
C52 C53 1.386(4)
C52 H52A 0.9500
C53 C54 1.379(4)
C53 H53A 0.9500
C54 C55 1.394(4)
C54 H54A 0.9500
C55 H55A 0.9500
C56 C57 1.393(3)
C56 C61 1.401(3)
C57 C58 1.393(4)
C57 H57A 0.9500
C58 C59 1.390(4)
C58 H58A 0.9500
C59 C60 1.393(4)
C59 H59A 0.9500
C60 C61 1.388(4)
C60 H60A 0.9500
C61 H61A 0.9500
C62 H62A 0.9800
C62 H62B 0.9800
C62 H62C 0.9800
C63 H63A 0.9800
C63 H63B 0.9800
C63 H63C 0.9800
C64 H64A 0.9800
C64 H64B 0.9800
C64 H64C 0.9800
C65 H65A 0.9800
C65 H65B 0.9800
C65 H65C 0.9800
C66 H66A 0.9800
C66 H66B 0.9800
C66 H66C 0.9800
C67 H67A 0.9800
C67 H67B 0.9800
C67 H67C 0.9800
C69 C72 1.513(4)
C69 C71 1.521(4)
C69 C70 1.530(4)
C70 H70A 0.9800
C70 H70B 0.9800
C70 H70C 0.9800
C71 H71A 0.9800
C71 H71B 0.9800
C71 H71C 0.9800
C72 H72A 0.9800
C72 H72B 0.9800
C72 H72C 0.9800

loop_
_geom_torsion_atom_site_label_1
_geom_torsion_atom_site_label_2
_geom_torsion_atom_site_label_3
_geom_torsion_atom_site_label_4
_geom_torsion
C1 P1 N1 Si1 99.8(2)
C8 P1 N1 Si1 -144.6(2)
C2 P1 N1 Si1 -25.0(3)
C28 Si1 N1 P1 -119.7(2)
C27 Si1 N1 P1 121.9(2)
C26 Si1 N1 P1 2.0(3)
C20 P2 N2 Si2 109.9(3)
C1 P2 N2 Si2 -128.3(3)
C14 P2 N2 Si2 -9.8(3)
C30 Si2 N2 P2 -139.0(3)
C31 Si2 N2 P2 101.6(3)
C29 Si2 N2 P2 -20.7(3)
C37 P3 N4 Si3 171.4(3)
C44 P3 N4 Si3 -66.7(3)
C38 P3 N4 Si3 53.1(3)
C62 Si3 N4 P3 -145.1(3)
C63 Si3 N4 P3 94.7(3)
C64 Si3 N4 P3 -25.3(3)
C37 P4 N5 Si4 -105.8(2)
C56 P4 N5 Si4 138.8(2)
C50 P4 N5 Si4 19.9(3)
C67 Si4 N5 P4 -112.3(2)
C66 Si4 N5 P4 128.6(2)
C65 Si4 N5 P4 7.3(3)
N1 P1 C1 C32 157.40(19)
C8 P1 C1 C32 36.9(2)
C2 P1 C1 C32 -72.4(2)
N1 P1 C1 P2 -33.22(19)
C8 P1 C1 P2 -153.75(14)
C2 P1 C1 P2 96.97(15)
N2 P2 C1 C32 117.3(2)
C20 P2 C1 C32 -117.4(2)
C14 P2 C1 C32 -8.6(2)
N2 P2 C1 P1 -52.05(18)
C20 P2 C1 P1 73.24(17)
C14 P2 C1 P1 -177.93(14)
N1 P1 C2 C3 -46.3(2)
C1 P1 C2 C3 -175.80(19)
C8 P1 C2 C3 76.7(2)
N1 P1 C2 C7 135.0(2)
C1 P1 C2 C7 5.5(3)
C8 P1 C2 C7 -102.0(2)
C7 C2 C3 C4 2.2(4)
P1 C2 C3 C4 -176.6(2)
C2 C3 C4 C5 -1.0(4)
C3 C4 C5 C6 -0.8(4)
C4 C5 C6 C7 1.2(5)
C3 C2 C7 C6 -1.8(4)
P1 C2 C7 C6 176.9(2)
C5 C6 C7 C2 0.1(5)
N1 P1 C8 C9 141.7(2)
C1 P1 C8 C9 -94.8(2)
C2 P1 C8 C9 15.2(2)
N1 P1 C8 C13 -39.0(2)
C1 P1 C8 C13 84.5(2)
C2 P1 C8 C13 -165.4(2)
C13 C8 C9 C10 1.4(4)
P1 C8 C9 C10 -179.2(2)
C8 C9 C10 C11 -1.0(4)
C9 C10 C11 C12 -0.2(4)
C10 C11 C12 C13 0.9(4)
C11 C12 C13 C8 -0.4(4)
C9 C8 C13 C12 -0.7(4)
P1 C8 C13 C12 179.9(2)
N2 P2 C14 C15 138.5(2)
C20 P2 C14 C15 13.9(2)
C1 P2 C14 C15 -97.3(2)
N2 P2 C14 C19 -39.1(2)
C20 P2 C14 C19 -163.7(2)
C1 P2 C14 C19 85.2(2)
C19 C14 C15 C16 0.6(4)
P2 C14 C15 C16 -176.9(2)
C14 C15 C16 C17 -0.6(4)
C15 C16 C17 C18 0.3(5)
C16 C17 C18 C19 0.1(5)
C17 C18 C19 C14 -0.1(4)
C15 C14 C19 C18 -0.3(4)
P2 C14 C19 C18 177.3(2)
N2 P2 C20 C25 -38.6(3)
C1 P2 C20 C25 -164.1(2)
C14 P2 C20 C25 87.9(2)
N2 P2 C20 C21 144.9(2)
C1 P2 C20 C21 19.4(3)
C14 P2 C20 C21 -88.7(2)
C25 C20 C21 C22 0.8(4)
P2 C20 C21 C22 177.3(2)
C20 C21 C22 C23 -1.1(4)
C21 C22 C23 C24 0.9(4)
C22 C23 C24 C25 -0.5(4)
C23 C24 C25 C20 0.2(4)
C21 C20 C25 C24 -0.3(4)
P2 C20 C25 C24 -177.0(2)
C32 N3 C33 C36 -110.3(3)
C32 N3 C33 C35 10.3(4)
C32 N3 C33 C34 131.0(3)
N4 P3 C37 C68 -129.82(19)
C44 P3 C37 C68 102.1(2)
C38 P3 C37 C68 -4.9(2)
N4 P3 C37 P4 51.76(17)
C44 P3 C37 P4 -76.29(16)
C38 P3 C37 P4 176.63(13)
N5 P4 C37 C68 -129.76(19)
C56 P4 C37 C68 -8.8(2)
C50 P4 C37 C68 99.6(2)
N5 P4 C37 P3 48.66(18)
C56 P4 C37 P3 169.66(13)
C50 P4 C37 P3 -82.03(15)
N4 P3 C38 C39 -153.5(2)
C37 P3 C38 C39 83.8(2)
C44 P3 C38 C39 -25.9(2)
N4 P3 C38 C43 25.8(2)
C37 P3 C38 C43 -96.9(2)
C44 P3 C38 C43 153.4(2)
C43 C38 C39 C40 -0.2(4)
P3 C38 C39 C40 179.1(2)
C38 C39 C40 C41 -0.1(4)
C39 C40 C41 C42 0.3(4)
C40 C41 C42 C43 -0.3(5)
C41 C42 C43 C38 0.1(4)
C39 C38 C43 C42 0.1(4)
P3 C38 C43 C42 -179.2(2)
N4 P3 C44 C49 -143.2(2)
C37 P3 C44 C49 -18.1(3)
C38 P3 C44 C49 90.2(2)
N4 P3 C44 C45 41.7(3)
C37 P3 C44 C45 166.8(2)
C38 P3 C44 C45 -84.9(2)
C49 C44 C45 C46 -0.3(4)
P3 C44 C45 C46 175.0(2)
C44 C45 C46 C47 -0.3(4)
C45 C46 C47 C48 0.2(5)
C46 C47 C48 C49 0.3(5)
C47 C48 C49 C44 -0.8(4)
C45 C44 C49 C48 0.8(4)
P3 C44 C49 C48 -174.2(2)
N5 P4 C50 C51 43.7(2)
C37 P4 C50 C51 173.26(18)
C56 P4 C50 C51 -79.5(2)
N5 P4 C50 C55 -141.4(2)
C37 P4 C50 C55 -11.9(2)
C56 P4 C50 C55 95.3(2)
C55 C50 C51 C52 -1.9(4)
P4 C50 C51 C52 173.09(19)
C50 C51 C52 C53 0.8(4)
C51 C52 C53 C54 0.9(4)
C52 C53 C54 C55 -1.5(4)
C51 C50 C55 C54 1.3(4)
P4 C50 C55 C54 -173.4(2)
C53 C54 C55 C50 0.4(4)
N5 P4 C56 C57 -138.3(2)
C37 P4 C56 C57 98.8(2)
C50 P4 C56 C57 -12.0(2)
N5 P4 C56 C61 41.3(2)
C37 P4 C56 C61 -81.6(2)
C50 P4 C56 C61 167.6(2)
C61 C56 C57 C58 -0.6(4)
P4 C56 C57 C58 179.0(2)
C56 C57 C58 C59 0.6(4)
C57 C58 C59 C60 0.0(4)
C58 C59 C60 C61 -0.7(4)
C59 C60 C61 C56 0.8(4)
C57 C56 C61 C60 -0.2(4)
P4 C56 C61 C60 -179.8(2)
C68 N6 C69 C72 -116.1(3)
C68 N6 C69 C71 5.8(4)
C68 N6 C69 C70 125.9(3)
